data_7160613
loop_
_publ_author_name
'Li, Heping'
'Yao, Weijun'
'Wang, Zhen'

_publ_section_title
;
 Asymmetric [3 + 3] annulation of 3-hydroxyquinolin-2-ones <i>via</i> NHC
 organocatalysis.
;
_journal_issue 29
_journal_name_full 'Organic &amp; biomolecular chemistry'
_journal_page_first 6892
_journal_page_last 6896
_journal_paper_doi 10.1039/d5ob00848d
_journal_volume 23
_journal_year 2025
_chemical_absolute_configuration ad
_chemical_formula_moiety 'C32 H36 Cl N O4 Si'
_chemical_formula_sum 'C32 H36 Cl N O4 Si'
_chemical_formula_weight 562.16
_space_group_crystal_system orthorhombic
_space_group_IT_number 19
_space_group_name_Hall 'P 2ac 2ab'
_space_group_name_H-M_alt 'P 21 21 21'
_atom_sites_solution_hydrogens geom
_audit_creation_date 2025-04-09
_audit_creation_method
;
Olex2 1.5
(compiled 2025.03.04 svn.red2d20d0 for OlexSys, GUI svn.r7188)
;
_audit_update_record
;
2025-05-01 deposited with the CCDC.	2025-06-30 downloaded from the CCDC.
;
_cell_angle_alpha 90
_cell_angle_beta 90
_cell_angle_gamma 90
_cell_formula_units_Z 4
_cell_length_a 9.5508(7)
_cell_length_b 11.5289(7)
_cell_length_c 28.804(2)
_cell_measurement_reflns_used 9866
_cell_measurement_temperature 273.15
_cell_measurement_theta_max 22.64
_cell_measurement_theta_min 2.25
_cell_volume 3171.6(4)
_computing_cell_refinement 'SAINT V8.40B (?, 2016)'
_computing_data_reduction 'SAINT V8.40B (?, 2016)'
_computing_molecular_graphics 'Olex2 1.5 (Dolomanov et al., 2009)'
_computing_publication_material 'Olex2 1.5 (Dolomanov et al., 2009)'
_computing_structure_refinement 'SHELXL 2018/3 (Sheldrick, 2015)'
_computing_structure_solution 'SHELXT 2018/2 (Sheldrick, 2018)'
_diffrn_ambient_temperature 273.15
_diffrn_measured_fraction_theta_full 0.996
_diffrn_measured_fraction_theta_max 0.995
_diffrn_measurement_device_type 'Bruker APEX-II CCD'
_diffrn_measurement_method '\f and \w scans'
_diffrn_radiation_type MoK\a
_diffrn_radiation_wavelength 0.71073
_diffrn_reflns_av_R_equivalents 0.1176
_diffrn_reflns_av_unetI/netI 0.0479
_diffrn_reflns_Laue_measured_fraction_full 0.996
_diffrn_reflns_Laue_measured_fraction_max 0.995
_diffrn_reflns_limit_h_max 12
_diffrn_reflns_limit_h_min -12
_diffrn_reflns_limit_k_max 14
_diffrn_reflns_limit_k_min -14
_diffrn_reflns_limit_l_max 37
_diffrn_reflns_limit_l_min -37
_diffrn_reflns_number 91502
_diffrn_reflns_point_group_measured_fraction_full 0.997
_diffrn_reflns_point_group_measured_fraction_max 0.995
_diffrn_reflns_theta_full 25.242
_diffrn_reflns_theta_max 27.534
_diffrn_reflns_theta_min 2.247
_diffrn_source_current 1.4
_diffrn_source_power 0.07
_diffrn_source_voltage 50.0
_diffrn_standards_number 0
_exptl_absorpt_coefficient_mu 0.193
_exptl_absorpt_correction_T_max 0.7456
_exptl_absorpt_correction_T_min 0.6071
_exptl_absorpt_correction_type none
_exptl_absorpt_process_details
;
SADABS-2016/2 (Bruker,2016/2) was used for absorption correction.
wR2(int) was 0.1390 before and 0.0870 after correction.
The Ratio of minimum to maximum transmission is 0.8142.
The \l/2 correction factor is Not present.
;
_exptl_crystal_density_diffrn 1.177
_exptl_crystal_description block
_exptl_crystal_F_000 1192
_exptl_crystal_size_max 0.4
_exptl_crystal_size_mid 0.4
_exptl_crystal_size_min 0.35
_refine_diff_density_max 0.349
_refine_diff_density_min -0.457
_refine_diff_density_rms 0.040
_refine_ls_abs_structure_details
;
 Flack x determined using 1735 quotients [(I+)-(I-)]/[(I+)+(I-)]
 (Parsons, Flack and Wagner, Acta Cryst. B69 (2013) 249-259).
;
_refine_ls_abs_structure_Flack -0.02(4)
_refine_ls_extinction_method none
_refine_ls_goodness_of_fit_ref 1.040
_refine_ls_hydrogen_treatment constr
_refine_ls_matrix_type full
_refine_ls_number_parameters 358
_refine_ls_number_reflns 7276
_refine_ls_number_restraints 0
_refine_ls_restrained_S_all 1.040
_refine_ls_R_factor_all 0.0912
_refine_ls_R_factor_gt 0.0517
_refine_ls_shift/su_max 0.001
_refine_ls_shift/su_mean 0.000
_refine_ls_structure_factor_coef Fsqd
_refine_ls_weighting_details 'w=1/[\s^2^(Fo^2^)+(0.0582P)^2^+0.7117P] where P=(Fo^2^+2Fc^2^)/3'
_refine_ls_weighting_scheme calc
_refine_ls_wR_factor_gt 0.1162
_refine_ls_wR_factor_ref 0.1400
_reflns_Friedel_coverage 0.777
_reflns_Friedel_fraction_full 0.998
_reflns_Friedel_fraction_max 0.996
_reflns_number_gt 4951
_reflns_number_total 7276
_reflns_threshold_expression 'I > 2\s(I)'
_cod_data_source_file d5ob00848d2.cif
_cod_data_source_block 250409a_0m_a
_cod_depositor_comments 'Adding full bibliography for 7160613.cif.'
_cod_database_code 7160613
_shelx_shelxl_version_number 2018/3
_shelx_space_group_comment
;
The symmetry employed for this shelxl refinement is uniquely defined
by the following loop, which should always be used as a source of
symmetry information in preference to the above space-group names.
They are only intended as comments.
;
_shelx_estimated_absorpt_t_max 0.936
_shelx_estimated_absorpt_t_min 0.927
_olex2_refinement_description
;
1. Fixed Uiso
 At 1.2 times of:
  All C(H) groups, All C(H,H) groups
 At 1.5 times of:
  All C(H,H,H) groups
2.a Ternary CH refined with riding coordinates:
 C10(H10)
2.b Secondary CH2 refined with riding coordinates:
 C17(H17A,H17B), C20(H20A,H20B)
2.c Aromatic/amide H refined with riding coordinates:
 C5(H5), C6(H6), C7(H7), C8(H8), C12(H12), C13(H13), C14(H14), C15(H15),
 C16(H16), C22(H22), C24(H24), C25(H25), C26(H26)
2.d Idealised Me refined as rotating group:
 C19(H19A,H19B,H19C), C27(H27A,H27B,H27C), C28(H28A,H28B,H28C), C30(H30A,H30B,
 H30C), C31(H31A,H31B,H31C), C32(H32A,H32B,H32C)
;
_olex2_submission_special_instructions 'No special instructions were received'

loop_
_space_group_symop_operation_xyz
'x, y, z'
'-x+1/2, -y, z+1/2'
'-x, y+1/2, -z+1/2'
'x+1/2, -y+1/2, -z'

loop_
_atom_site_label
_atom_site_type_symbol
_atom_site_fract_x
_atom_site_fract_y
_atom_site_fract_z
_atom_site_U_iso_or_equiv
_atom_site_adp_type
_atom_site_occupancy
_atom_site_site_symmetry_order
_atom_site_calc_flag
_atom_site_refinement_flags_posn
_atom_site_refinement_flags_adp
_atom_site_refinement_flags_occupancy
_atom_site_disorder_assembly
_atom_site_disorder_group
Cl1 Cl 0.85044(17) 1.15536(16) 0.75038(5) 0.1152(6) Uani 1 1 d . . . . .
Si1 Si 0.03081(11) 0.76093(9) 0.59410(4) 0.0561(3) Uani 1 1 d . . . . .
O1 O 0.2604(3) 0.8626(3) 0.64490(13) 0.0827(10) Uani 1 1 d . . . . .
O2 O 0.1770(3) 0.6809(2) 0.59220(11) 0.0628(7) Uani 1 1 d . . . . .
O3 O 0.2799(4) 0.3999(3) 0.49340(12) 0.0915(11) Uani 1 1 d . . . . .
O4 O 0.4916(4) 0.3201(3) 0.49471(12) 0.0890(10) Uani 1 1 d . . . . .
N1 N 0.4384(3) 0.7611(3) 0.67747(11) 0.0566(8) Uani 1 1 d . . . . .
C1 C 0.3264(4) 0.7715(3) 0.64798(15) 0.0582(10) Uani 1 1 d . . . . .
C2 C 0.2901(4) 0.6697(3) 0.62047(13) 0.0480(8) Uani 1 1 d . . . . .
C3 C 0.3649(4) 0.5703(3) 0.62172(12) 0.0441(7) Uani 1 1 d . . . . .
C4 C 0.4844(4) 0.5636(3) 0.65313(12) 0.0462(8) Uani 1 1 d . . . . .
C5 C 0.5649(4) 0.4633(3) 0.65830(13) 0.0553(9) Uani 1 1 d . . . . .
H5 H 0.541001 0.397443 0.641437 0.066 Uiso 1 1 calc R U . . .
C6 C 0.6787(5) 0.4590(4) 0.68763(15) 0.0661(11) Uani 1 1 d . . . . .
H6 H 0.731359 0.391425 0.690171 0.079 Uiso 1 1 calc R U . . .
C7 C 0.7143(5) 0.5570(4) 0.71348(15) 0.0724(13) Uani 1 1 d . . . . .
H7 H 0.791093 0.554985 0.733326 0.087 Uiso 1 1 calc R U . . .
C8 C 0.6368(5) 0.6554(4) 0.70968(14) 0.0660(11) Uani 1 1 d . . . . .
H8 H 0.661777 0.720559 0.726843 0.079 Uiso 1 1 calc R U . . .
C9 C 0.5200(4) 0.6604(3) 0.68034(12) 0.0507(8) Uani 1 1 d . . . . .
C10 C 0.3272(4) 0.4708(3) 0.58996(12) 0.0464(8) Uani 1 1 d . . . . .
H10 H 0.243775 0.496494 0.572998 0.056 Uiso 1 1 calc R U . . .
C11 C 0.2824(4) 0.3629(3) 0.61616(13) 0.0509(9) Uani 1 1 d . . . . .
C12 C 0.1883(5) 0.3747(4) 0.65254(15) 0.0674(11) Uani 1 1 d . . . . .
H12 H 0.156397 0.448114 0.660786 0.081 Uiso 1 1 calc R U . . .
C13 C 0.1411(6) 0.2780(5) 0.67683(18) 0.0945(17) Uani 1 1 d . . . . .
H13 H 0.079044 0.287446 0.701422 0.113 Uiso 1 1 calc R U . . .
C14 C 0.1847(8) 0.1705(5) 0.6650(2) 0.105(2) Uani 1 1 d . . . . .
H14 H 0.151031 0.106223 0.680993 0.126 Uiso 1 1 calc R U . . .
C15 C 0.2783(7) 0.1558(4) 0.6294(2) 0.0956(18) Uani 1 1 d . . . . .
H15 H 0.308484 0.081761 0.621383 0.115 Uiso 1 1 calc R U . . .
C16 C 0.3280(5) 0.2516(3) 0.60529(17) 0.0735(12) Uani 1 1 d . . . . .
H16 H 0.392653 0.241230 0.581517 0.088 Uiso 1 1 calc R U . . .
C17 C 0.4403(4) 0.4529(4) 0.55291(13) 0.0604(10) Uani 1 1 d . . . . .
H17A H 0.475495 0.528102 0.543342 0.072 Uiso 1 1 calc R U . . .
H17B H 0.517669 0.410473 0.566647 0.072 Uiso 1 1 calc R U . . .
C18 C 0.3912(5) 0.3891(4) 0.51108(15) 0.0638(11) Uani 1 1 d . . . . .
C19 C 0.4594(8) 0.2552(6) 0.4536(2) 0.136(3) Uani 1 1 d . . . . .
H19A H 0.466148 0.305020 0.426952 0.205 Uiso 1 1 calc R U . . .
H19B H 0.365975 0.224973 0.455803 0.205 Uiso 1 1 calc R U . . .
H19C H 0.524463 0.192249 0.450423 0.205 Uiso 1 1 calc R U . . .
C20 C 0.4656(5) 0.8605(4) 0.70789(15) 0.0661(11) Uani 1 1 d . . . . .
H20A H 0.491863 0.831626 0.738304 0.079 Uiso 1 1 calc R U . . .
H20B H 0.379331 0.903979 0.711470 0.079 Uiso 1 1 calc R U . . .
C21 C 0.5778(4) 0.9417(3) 0.69123(13) 0.0542(9) Uani 1 1 d . . . . .
C22 C 0.6573(5) 1.0005(3) 0.72341(14) 0.0610(10) Uani 1 1 d . . . . .
H22 H 0.646049 0.985396 0.754905 0.073 Uiso 1 1 calc R U . . .
C23 C 0.7536(5) 1.0817(4) 0.70888(16) 0.0695(12) Uani 1 1 d . . . . .
C24 C 0.7751(5) 1.1037(4) 0.66301(17) 0.0750(13) Uani 1 1 d . . . . .
H24 H 0.841744 1.157903 0.653831 0.090 Uiso 1 1 calc R U . . .
C25 C 0.6972(5) 1.0449(4) 0.63025(15) 0.0736(12) Uani 1 1 d . . . . .
H25 H 0.710627 1.059559 0.598810 0.088 Uiso 1 1 calc R U . . .
C26 C 0.5985(5) 0.9638(4) 0.64442(15) 0.0662(11) Uani 1 1 d . . . . .
H26 H 0.546012 0.924120 0.622361 0.079 Uiso 1 1 calc R U . . .
C27 C -0.0375(5) 0.7766(5) 0.65393(16) 0.0810(13) Uani 1 1 d . . . . .
H27A H -0.028381 0.704054 0.670040 0.122 Uiso 1 1 calc R U . . .
H27B H -0.134376 0.798505 0.652784 0.122 Uiso 1 1 calc R U . . .
H27C H 0.014914 0.835216 0.669984 0.122 Uiso 1 1 calc R U . . .
C28 C 0.0543(6) 0.9022(4) 0.56492(18) 0.0840(14) Uani 1 1 d . . . . .
H28A H 0.109236 0.952409 0.584292 0.126 Uiso 1 1 calc R U . . .
H28B H -0.035646 0.936913 0.559475 0.126 Uiso 1 1 calc R U . . .
H28C H 0.101345 0.890846 0.535834 0.126 Uiso 1 1 calc R U . . .
C29 C -0.0933(4) 0.6687(4) 0.55937(17) 0.0695(11) Uani 1 1 d . . . . .
C30 C -0.2381(5) 0.7282(6) 0.5577(3) 0.120(2) Uani 1 1 d . . . . .
H30A H -0.278486 0.728662 0.588219 0.179 Uiso 1 1 calc R U . . .
H30B H -0.298360 0.686478 0.536900 0.179 Uiso 1 1 calc R U . . .
H30C H -0.227522 0.806553 0.546932 0.179 Uiso 1 1 calc R U . . .
C31 C -0.1123(6) 0.5506(5) 0.5826(2) 0.1016(18) Uani 1 1 d . . . . .
H31A H -0.026756 0.507254 0.580449 0.152 Uiso 1 1 calc R U . . .
H31B H -0.186079 0.508767 0.567374 0.152 Uiso 1 1 calc R U . . .
H31C H -0.136147 0.561488 0.614732 0.152 Uiso 1 1 calc R U . . .
C32 C -0.0413(7) 0.6506(6) 0.50995(19) 0.111(2) Uani 1 1 d . . . . .
H32A H -0.031172 0.724469 0.494906 0.167 Uiso 1 1 calc R U . . .
H32B H -0.107481 0.604161 0.493131 0.167 Uiso 1 1 calc R U . . .
H32C H 0.047649 0.611865 0.510647 0.167 Uiso 1 1 calc R U . . .

loop_
_atom_site_aniso_label
_atom_site_aniso_U_11
_atom_site_aniso_U_22
_atom_site_aniso_U_33
_atom_site_aniso_U_23
_atom_site_aniso_U_13
_atom_site_aniso_U_12
Cl1 0.1152(11) 0.1512(14) 0.0791(8) -0.0317(9) 0.0062(8) -0.0805(11)
Si1 0.0489(5) 0.0516(5) 0.0677(7) 0.0056(5) -0.0003(5) 0.0033(5)
O1 0.0712(19) 0.0504(16) 0.126(3) -0.0259(17) -0.0099(19) 0.0063(14)
O2 0.0500(15) 0.0516(14) 0.0869(19) -0.0140(14) -0.0119(15) 0.0029(11)
O3 0.092(3) 0.109(3) 0.073(2) -0.028(2) -0.008(2) 0.012(2)
O4 0.107(3) 0.083(2) 0.077(2) -0.0272(18) 0.0082(19) 0.018(2)
N1 0.0556(18) 0.0529(17) 0.0614(19) -0.0154(15) 0.0044(15) -0.0127(15)
C1 0.051(2) 0.045(2) 0.078(3) -0.0119(18) 0.0038(19) -0.0057(17)
C2 0.0417(18) 0.0421(18) 0.060(2) -0.0046(16) 0.0016(17) -0.0050(14)
C3 0.0441(18) 0.0428(17) 0.0454(18) -0.0012(14) 0.0031(15) -0.0070(14)
C4 0.0462(19) 0.0503(18) 0.0420(18) 0.0012(14) 0.0041(15) -0.0071(15)
C5 0.054(2) 0.056(2) 0.055(2) 0.0070(17) -0.0001(18) -0.0026(17)
C6 0.062(3) 0.072(3) 0.064(3) 0.017(2) -0.002(2) -0.002(2)
C7 0.062(3) 0.096(3) 0.059(3) 0.019(2) -0.014(2) -0.012(2)
C8 0.067(3) 0.078(3) 0.053(2) 0.000(2) -0.005(2) -0.023(2)
C9 0.049(2) 0.057(2) 0.0452(19) -0.0034(16) 0.0030(16) -0.0126(17)
C10 0.0495(19) 0.0420(16) 0.0477(19) -0.0026(15) 0.0019(17) -0.0027(14)
C11 0.053(2) 0.0457(18) 0.054(2) 0.0023(16) -0.0036(18) -0.0107(16)
C12 0.069(3) 0.067(2) 0.066(3) 0.005(2) 0.009(2) -0.017(2)
C13 0.099(4) 0.107(4) 0.078(3) 0.022(3) 0.006(3) -0.047(3)
C14 0.132(5) 0.083(4) 0.101(4) 0.042(3) -0.033(4) -0.054(4)
C15 0.111(4) 0.052(3) 0.124(5) 0.024(3) -0.029(4) -0.016(3)
C16 0.082(3) 0.046(2) 0.093(3) 0.006(2) -0.003(2) -0.002(2)
C17 0.066(3) 0.060(2) 0.055(2) -0.0033(18) 0.009(2) -0.0046(19)
C18 0.078(3) 0.057(2) 0.056(2) -0.0046(19) 0.006(2) -0.001(2)
C19 0.169(6) 0.128(5) 0.113(5) -0.073(4) 0.010(5) 0.016(5)
C20 0.066(2) 0.067(2) 0.065(3) -0.027(2) 0.014(2) -0.022(2)
C21 0.052(2) 0.053(2) 0.058(2) -0.0150(17) 0.0070(18) -0.0076(16)
C22 0.064(3) 0.066(2) 0.053(2) -0.0133(19) 0.006(2) -0.017(2)
C23 0.069(3) 0.073(3) 0.067(3) -0.018(2) 0.006(2) -0.022(2)
C24 0.077(3) 0.077(3) 0.071(3) -0.006(2) 0.007(2) -0.027(2)
C25 0.079(3) 0.085(3) 0.056(2) -0.001(2) 0.005(2) -0.018(3)
C26 0.063(3) 0.072(3) 0.063(3) -0.013(2) 0.000(2) -0.012(2)
C27 0.069(3) 0.099(3) 0.075(3) 0.002(3) 0.003(2) 0.005(3)
C28 0.104(4) 0.061(3) 0.086(3) 0.015(2) 0.001(3) 0.002(3)
C29 0.053(2) 0.075(3) 0.081(3) 0.001(2) -0.006(2) -0.002(2)
C30 0.064(3) 0.128(5) 0.166(6) -0.028(5) -0.038(4) 0.016(3)
C31 0.086(4) 0.085(3) 0.134(5) -0.008(3) -0.004(4) -0.031(3)
C32 0.102(4) 0.146(5) 0.085(4) -0.025(4) -0.001(4) -0.029(4)

loop_
_atom_type_symbol
_atom_type_description
_atom_type_scat_dispersion_real
_atom_type_scat_dispersion_imag
_atom_type_scat_source
C C 0.0033 0.0016 'International Tables Vol C Tables 4.2.6.8 and 6.1.1.4'
H H 0.0000 0.0000 'International Tables Vol C Tables 4.2.6.8 and 6.1.1.4'
Cl Cl 0.1484 0.1585 'International Tables Vol C Tables 4.2.6.8 and 6.1.1.4'
N N 0.0061 0.0033 'International Tables Vol C Tables 4.2.6.8 and 6.1.1.4'
O O 0.0106 0.0060 'International Tables Vol C Tables 4.2.6.8 and 6.1.1.4'
Si Si 0.0817 0.0704 'International Tables Vol C Tables 4.2.6.8 and 6.1.1.4'

loop_
_geom_angle_atom_site_label_1
_geom_angle_atom_site_label_2
_geom_angle_atom_site_label_3
_geom_angle
_geom_angle_site_symmetry_1
_geom_angle_site_symmetry_3
_geom_angle_publ_flag
O2 Si1 C27 112.2(2) . . ?
O2 Si1 C28 111.7(2) . . ?
O2 Si1 C29 101.35(17) . . ?
C27 Si1 C29 109.2(2) . . ?
C28 Si1 C27 112.4(2) . . ?
C28 Si1 C29 109.4(2) . . ?
C2 O2 Si1 134.1(2) . . ?
C18 O4 C19 116.7(5) . . ?
C1 N1 C9 122.9(3) . . ?
C1 N1 C20 116.1(3) . . ?
C9 N1 C20 121.0(3) . . ?
O1 C1 N1 121.4(3) . . ?
O1 C1 C2 121.8(4) . . ?
N1 C1 C2 116.9(3) . . ?
O2 C2 C1 116.0(3) . . ?
C3 C2 O2 121.1(3) . . ?
C3 C2 C1 122.9(3) . . ?
C2 C3 C4 118.4(3) . . ?
C2 C3 C10 120.1(3) . . ?
C4 C3 C10 121.5(3) . . ?
C5 C4 C3 122.7(3) . . ?
C5 C4 C9 117.7(3) . . ?
C9 C4 C3 119.6(3) . . ?
C4 C5 H5 119.0 . . ?
C6 C5 C4 122.0(4) . . ?
C6 C5 H5 119.0 . . ?
C5 C6 H6 120.3 . . ?
C5 C6 C7 119.4(4) . . ?
C7 C6 H6 120.3 . . ?
C6 C7 H7 120.0 . . ?
C8 C7 C6 120.0(4) . . ?
C8 C7 H7 120.0 . . ?
C7 C8 H8 119.5 . . ?
C7 C8 C9 121.1(4) . . ?
C9 C8 H8 119.5 . . ?
N1 C9 C4 119.4(3) . . ?
N1 C9 C8 120.8(3) . . ?
C8 C9 C4 119.8(4) . . ?
C3 C10 H10 105.5 . . ?
C3 C10 C11 112.9(3) . . ?
C3 C10 C17 110.8(3) . . ?
C11 C10 H10 105.5 . . ?
C11 C10 C17 115.7(3) . . ?
C17 C10 H10 105.5 . . ?
C12 C11 C10 118.6(3) . . ?
C12 C11 C16 117.6(4) . . ?
C16 C11 C10 123.8(4) . . ?
C11 C12 H12 119.6 . . ?
C11 C12 C13 120.7(5) . . ?
C13 C12 H12 119.6 . . ?
C12 C13 H13 119.7 . . ?
C14 C13 C12 120.5(5) . . ?
C14 C13 H13 119.7 . . ?
C13 C14 H14 119.9 . . ?
C13 C14 C15 120.2(5) . . ?
C15 C14 H14 119.9 . . ?
C14 C15 H15 120.0 . . ?
C14 C15 C16 119.9(5) . . ?
C16 C15 H15 120.0 . . ?
C11 C16 H16 119.5 . . ?
C15 C16 C11 121.0(5) . . ?
C15 C16 H16 119.5 . . ?
C10 C17 H17A 108.7 . . ?
C10 C17 H17B 108.7 . . ?
H17A C17 H17B 107.6 . . ?
C18 C17 C10 114.1(3) . . ?
C18 C17 H17A 108.7 . . ?
C18 C17 H17B 108.7 . . ?
O3 C18 O4 123.8(4) . . ?
O3 C18 C17 125.3(4) . . ?
O4 C18 C17 110.8(4) . . ?
O4 C19 H19A 109.5 . . ?
O4 C19 H19B 109.5 . . ?
O4 C19 H19C 109.5 . . ?
H19A C19 H19B 109.5 . . ?
H19A C19 H19C 109.5 . . ?
H19B C19 H19C 109.5 . . ?
N1 C20 H20A 108.5 . . ?
N1 C20 H20B 108.5 . . ?
N1 C20 C21 115.0(3) . . ?
H20A C20 H20B 107.5 . . ?
C21 C20 H20A 108.5 . . ?
C21 C20 H20B 108.5 . . ?
C22 C21 C20 119.0(3) . . ?
C22 C21 C26 119.0(4) . . ?
C26 C21 C20 121.8(3) . . ?
C21 C22 H22 120.1 . . ?
C21 C22 C23 119.9(4) . . ?
C23 C22 H22 120.1 . . ?
C22 C23 Cl1 118.7(3) . . ?
C24 C23 Cl1 119.8(3) . . ?
C24 C23 C22 121.5(4) . . ?
C23 C24 H24 120.3 . . ?
C23 C24 C25 119.4(4) . . ?
C25 C24 H24 120.3 . . ?
C24 C25 H25 120.1 . . ?
C24 C25 C26 119.7(4) . . ?
C26 C25 H25 120.1 . . ?
C21 C26 C25 120.4(4) . . ?
C21 C26 H26 119.8 . . ?
C25 C26 H26 119.8 . . ?
Si1 C27 H27A 109.5 . . ?
Si1 C27 H27B 109.5 . . ?
Si1 C27 H27C 109.5 . . ?
H27A C27 H27B 109.5 . . ?
H27A C27 H27C 109.5 . . ?
H27B C27 H27C 109.5 . . ?
Si1 C28 H28A 109.5 . . ?
Si1 C28 H28B 109.5 . . ?
Si1 C28 H28C 109.5 . . ?
H28A C28 H28B 109.5 . . ?
H28A C28 H28C 109.5 . . ?
H28B C28 H28C 109.5 . . ?
C30 C29 Si1 109.3(4) . . ?
C31 C29 Si1 110.2(3) . . ?
C31 C29 C30 107.6(5) . . ?
C32 C29 Si1 111.7(3) . . ?
C32 C29 C30 108.9(5) . . ?
C32 C29 C31 109.1(5) . . ?
C29 C30 H30A 109.5 . . ?
C29 C30 H30B 109.5 . . ?
C29 C30 H30C 109.5 . . ?
H30A C30 H30B 109.5 . . ?
H30A C30 H30C 109.5 . . ?
H30B C30 H30C 109.5 . . ?
C29 C31 H31A 109.5 . . ?
C29 C31 H31B 109.5 . . ?
C29 C31 H31C 109.5 . . ?
H31A C31 H31B 109.5 . . ?
H31A C31 H31C 109.5 . . ?
H31B C31 H31C 109.5 . . ?
C29 C32 H32A 109.5 . . ?
C29 C32 H32B 109.5 . . ?
C29 C32 H32C 109.5 . . ?
H32A C32 H32B 109.5 . . ?
H32A C32 H32C 109.5 . . ?
H32B C32 H32C 109.5 . . ?

loop_
_geom_bond_atom_site_label_1
_geom_bond_atom_site_label_2
_geom_bond_distance
_geom_bond_site_symmetry_2
_geom_bond_publ_flag
Cl1 C23 1.734(4) . ?
Si1 O2 1.674(3) . ?
Si1 C27 1.851(5) . ?
Si1 C28 1.847(4) . ?
Si1 C29 1.881(5) . ?
O1 C1 1.228(5) . ?
O2 C2 1.359(4) . ?
O3 C18 1.186(5) . ?
O4 C18 1.332(5) . ?
O4 C19 1.435(6) . ?
N1 C1 1.371(5) . ?
N1 C9 1.400(5) . ?
N1 C20 1.466(4) . ?
C1 C2 1.458(5) . ?
C2 C3 1.351(5) . ?
C3 C4 1.458(5) . ?
C3 C10 1.511(5) . ?
C4 C5 1.397(5) . ?
C4 C9 1.405(5) . ?
C5 H5 0.9300 . ?
C5 C6 1.377(6) . ?
C6 H6 0.9300 . ?
C6 C7 1.395(6) . ?
C7 H7 0.9300 . ?
C7 C8 1.359(7) . ?
C8 H8 0.9300 . ?
C8 C9 1.401(6) . ?
C10 H10 0.9800 . ?
C10 C11 1.516(5) . ?
C10 C17 1.533(5) . ?
C11 C12 1.387(6) . ?
C11 C16 1.391(6) . ?
C12 H12 0.9300 . ?
C12 C13 1.391(6) . ?
C13 H13 0.9300 . ?
C13 C14 1.352(9) . ?
C14 H14 0.9300 . ?
C14 C15 1.371(9) . ?
C15 H15 0.9300 . ?
C15 C16 1.388(7) . ?
C16 H16 0.9300 . ?
C17 H17A 0.9700 . ?
C17 H17B 0.9700 . ?
C17 C18 1.488(6) . ?
C19 H19A 0.9600 . ?
C19 H19B 0.9600 . ?
C19 H19C 0.9600 . ?
C20 H20A 0.9700 . ?
C20 H20B 0.9700 . ?
C20 C21 1.502(5) . ?
C21 C22 1.377(5) . ?
C21 C26 1.387(6) . ?
C22 H22 0.9300 . ?
C22 C23 1.377(6) . ?
C23 C24 1.361(6) . ?
C24 H24 0.9300 . ?
C24 C25 1.380(6) . ?
C25 H25 0.9300 . ?
C25 C26 1.388(6) . ?
C26 H26 0.9300 . ?
C27 H27A 0.9600 . ?
C27 H27B 0.9600 . ?
C27 H27C 0.9600 . ?
C28 H28A 0.9600 . ?
C28 H28B 0.9600 . ?
C28 H28C 0.9600 . ?
C29 C30 1.544(7) . ?
C29 C31 1.529(7) . ?
C29 C32 1.522(7) . ?
C30 H30A 0.9600 . ?
C30 H30B 0.9600 . ?
C30 H30C 0.9600 . ?
C31 H31A 0.9600 . ?
C31 H31B 0.9600 . ?
C31 H31C 0.9600 . ?
C32 H32A 0.9600 . ?
C32 H32B 0.9600 . ?
C32 H32C 0.9600 . ?

loop_
_geom_torsion_atom_site_label_1
_geom_torsion_atom_site_label_2
_geom_torsion_atom_site_label_3
_geom_torsion_atom_site_label_4
_geom_torsion
_geom_torsion_site_symmetry_1
_geom_torsion_site_symmetry_2
_geom_torsion_site_symmetry_3
_geom_torsion_site_symmetry_4
_geom_torsion_publ_flag
Cl1 C23 C24 C25 -179.8(4) . . . . ?
Si1 O2 C2 C1 -28.4(5) . . . . ?
Si1 O2 C2 C3 153.0(3) . . . . ?
O1 C1 C2 O2 -1.6(6) . . . . ?
O1 C1 C2 C3 177.0(4) . . . . ?
O2 Si1 C29 C30 179.1(4) . . . . ?
O2 Si1 C29 C31 61.0(4) . . . . ?
O2 Si1 C29 C32 -60.3(4) . . . . ?
O2 C2 C3 C4 -179.4(3) . . . . ?
O2 C2 C3 C10 2.5(5) . . . . ?
N1 C1 C2 O2 178.6(3) . . . . ?
N1 C1 C2 C3 -2.8(6) . . . . ?
N1 C20 C21 C22 -149.1(4) . . . . ?
N1 C20 C21 C26 34.4(6) . . . . ?
C1 N1 C9 C4 -2.1(5) . . . . ?
C1 N1 C9 C8 177.5(4) . . . . ?
C1 N1 C20 C21 -98.4(4) . . . . ?
C1 C2 C3 C4 2.1(5) . . . . ?
C1 C2 C3 C10 -176.0(3) . . . . ?
C2 C3 C4 C5 177.4(3) . . . . ?
C2 C3 C4 C9 -1.2(5) . . . . ?
C2 C3 C10 C11 -117.3(4) . . . . ?
C2 C3 C10 C17 111.1(4) . . . . ?
C3 C4 C5 C6 179.0(4) . . . . ?
C3 C4 C9 N1 1.2(5) . . . . ?
C3 C4 C9 C8 -178.3(3) . . . . ?
C3 C10 C11 C12 45.9(5) . . . . ?
C3 C10 C11 C16 -135.5(4) . . . . ?
C3 C10 C17 C18 -158.9(3) . . . . ?
C4 C3 C10 C11 64.8(4) . . . . ?
C4 C3 C10 C17 -66.9(4) . . . . ?
C4 C5 C6 C7 0.8(6) . . . . ?
C5 C4 C9 N1 -177.5(3) . . . . ?
C5 C4 C9 C8 2.9(5) . . . . ?
C5 C6 C7 C8 0.1(6) . . . . ?
C6 C7 C8 C9 0.6(6) . . . . ?
C7 C8 C9 N1 178.4(4) . . . . ?
C7 C8 C9 C4 -2.1(6) . . . . ?
C9 N1 C1 O1 -177.0(4) . . . . ?
C9 N1 C1 C2 2.8(5) . . . . ?
C9 N1 C20 C21 84.2(5) . . . . ?
C9 C4 C5 C6 -2.3(5) . . . . ?
C10 C3 C4 C5 -4.6(5) . . . . ?
C10 C3 C4 C9 176.8(3) . . . . ?
C10 C11 C12 C13 178.2(4) . . . . ?
C10 C11 C16 C15 -177.2(4) . . . . ?
C10 C17 C18 O3 38.3(6) . . . . ?
C10 C17 C18 O4 -143.9(4) . . . . ?
C11 C10 C17 C18 70.9(5) . . . . ?
C11 C12 C13 C14 -0.9(8) . . . . ?
C12 C11 C16 C15 1.4(7) . . . . ?
C12 C13 C14 C15 1.3(9) . . . . ?
C13 C14 C15 C16 -0.3(9) . . . . ?
C14 C15 C16 C11 -1.1(8) . . . . ?
C16 C11 C12 C13 -0.4(7) . . . . ?
C17 C10 C11 C12 175.1(4) . . . . ?
C17 C10 C11 C16 -6.3(5) . . . . ?
C19 O4 C18 O3 -0.8(8) . . . . ?
C19 O4 C18 C17 -178.5(5) . . . . ?
C20 N1 C1 O1 5.6(6) . . . . ?
C20 N1 C1 C2 -174.6(3) . . . . ?
C20 N1 C9 C4 175.2(3) . . . . ?
C20 N1 C9 C8 -5.3(5) . . . . ?
C20 C21 C22 C23 -175.2(4) . . . . ?
C20 C21 C26 C25 175.9(4) . . . . ?
C21 C22 C23 Cl1 179.2(4) . . . . ?
C21 C22 C23 C24 -1.6(7) . . . . ?
C22 C21 C26 C25 -0.6(7) . . . . ?
C22 C23 C24 C25 1.1(8) . . . . ?
C23 C24 C25 C26 -0.3(8) . . . . ?
C24 C25 C26 C21 0.1(7) . . . . ?
C26 C21 C22 C23 1.4(6) . . . . ?
C27 Si1 O2 C2 -37.0(4) . . . . ?
C27 Si1 C29 C30 60.6(5) . . . . ?
C27 Si1 C29 C31 -57.5(4) . . . . ?
C27 Si1 C29 C32 -178.9(4) . . . . ?
C28 Si1 O2 C2 90.2(4) . . . . ?
C28 Si1 C29 C30 -62.8(5) . . . . ?
C28 Si1 C29 C31 179.2(4) . . . . ?
C28 Si1 C29 C32 57.8(5) . . . . ?
C29 Si1 O2 C2 -153.4(3) . . . . ?
